data_7232517
loop_
_publ_author_name
'Akbari, Setareh'
'Khoshnood, Razieh Sanavi'
'Ahmadabad, Fatemeh Karimi'
'Pourayoubi, Mehrdad'
'Du\<sek, Michal'
'Shchegravina, Ekaterina S.'

_publ_section_title
;
 The (CF3C(O)NH)(C6H5CH2NH)2P(O) phosphoric triamide as a novel carrier
 with excellent efficiency for Cu(ii) in a liquid membrane transport
 system
;
_journal_issue 16
_journal_name_full 'RSC Advances'
_journal_page_first 9153
_journal_paper_doi 10.1039/C8RA09118H
_journal_volume 9
_journal_year 2019
_chemical_absolute_configuration ad
_chemical_formula_moiety 'C16 H17 F3 N3 O2 P1'
_chemical_formula_sum 'C16 H17 F3 N3 O2 P'
_chemical_formula_weight 371.3
_chemical_name_systematic ' ?'
_space_group_IT_number 19
_symmetry_cell_setting orthorhombic
_symmetry_Int_Tables_number 19
_symmetry_space_group_name_Hall 'P 2ac 2ab'
_symmetry_space_group_name_H-M 'P 21 21 21'
_audit_block_doi 10.5517/ccdc.csd.cc213n4z
_audit_update_record
;
2018-11-21 deposited with the CCDC.    2019-02-22 downloaded from the CCDC.
;
_cell_angle_alpha 90
_cell_angle_beta 90
_cell_angle_gamma 90
_cell_formula_units_Z 4
_cell_length_a 4.96980(10)
_cell_length_b 9.7925(3)
_cell_length_c 34.4713(9)
_cell_measurement_reflns_used 8130
_cell_measurement_temperature 119.9(6)
_cell_measurement_theta_max 67.08
_cell_measurement_theta_min 3.84
_cell_volume 1677.61(8)
_computing_cell_refinement
;
CrysAlisPro, Agilent Technologies,
Version 1.171.36.24 (release 03-12-2012 CrysAlis171 .NET)
(compiled Dec  3 2012,18:21:49)
;
_computing_data_collection
;
CrysAlisPro, Agilent Technologies,
Version 1.171.36.24 (release 03-12-2012 CrysAlis171 .NET)
(compiled Dec  3 2012,18:21:49)
;
_computing_data_reduction
;
CrysAlisPro, Agilent Technologies,
Version 1.171.36.24 (release 03-12-2012 CrysAlis171 .NET)
(compiled Dec  3 2012,18:21:49)
;
_diffrn_ambient_temperature 119.9
_diffrn_detector_area_resol_mean 10.3784
_diffrn_measured_fraction_theta_full 0.99
_diffrn_measured_fraction_theta_max 0.99
_diffrn_measurement_device 'four-cycle diffractometer'
_diffrn_measurement_device_type 'Xcalibur, Atlas, Gemini ultra'
_diffrn_measurement_method '\w scans'
_diffrn_radiation_monochromator mirror
_diffrn_radiation_probe x-ray
_diffrn_radiation_source 'Enhance Ultra (Cu) X-ray Source'
_diffrn_radiation_type 'Cu K\a'
_diffrn_radiation_wavelength 1.5418
_diffrn_reflns_av_R_equivalents 0.0522
_diffrn_reflns_av_sigmaI/netI 0.0283
_diffrn_reflns_limit_h_max 5
_diffrn_reflns_limit_h_min -5
_diffrn_reflns_limit_k_max 11
_diffrn_reflns_limit_k_min -11
_diffrn_reflns_limit_l_max 41
_diffrn_reflns_limit_l_min -41
_diffrn_reflns_number 20216
_diffrn_reflns_theta_full 67.11
_diffrn_reflns_theta_max 67.11
_diffrn_reflns_theta_min 4.69
_exptl_absorpt_coefficient_mu 1.896
_exptl_absorpt_correction_T_max 1
_exptl_absorpt_correction_T_min 0.868
_exptl_absorpt_correction_type multi-scan
_exptl_absorpt_process_details
;
CrysAlisPro, Agilent Technologies,
Version 1.171.36.24 (release 03-12-2012 CrysAlis171 .NET)
(compiled Dec  3 2012,18:21:49)
Empirical absorption correction using spherical harmonics,
 implemented in SCALE3 ABSPACK scaling algorithm.
;
_exptl_crystal_colour colourless
_exptl_crystal_density_diffrn 1.4696
_exptl_crystal_description prismatic
_exptl_crystal_F_000 768
_exptl_crystal_size_max 0.258
_exptl_crystal_size_mid 0.046
_exptl_crystal_size_min 0.042
_refine_diff_density_max 0.19
_refine_diff_density_min -0.22
_refine_ls_abs_structure_details '  1174 of Friedel pairs used in the refinement'
_refine_ls_abs_structure_Flack 0.01(2)
_refine_ls_extinction_method none
_refine_ls_goodness_of_fit_gt 1.30
_refine_ls_goodness_of_fit_ref 1.28
_refine_ls_hydrogen_treatment mixed
_refine_ls_number_constraints 0
_refine_ls_number_parameters 235
_refine_ls_number_reflns 2953
_refine_ls_number_restraints 3
_refine_ls_R_factor_all 0.0382
_refine_ls_R_factor_gt 0.0323
_refine_ls_shift/su_max 0.0362
_refine_ls_shift/su_mean 0.0017
_refine_ls_structure_factor_coef Fsqd
_refine_ls_weighting_details w=1/(\s^2^(I)+0.0016I^2^)
_refine_ls_weighting_scheme sigma
_refine_ls_wR_factor_gt 0.0783
_refine_ls_wR_factor_ref 0.0815
_reflns_number_gt 2667
_reflns_number_total 2953
_reflns_threshold_expression I>3\s(I)
_cod_data_source_file c8ra09118h1.cif
_cod_data_source_block I
_cod_depositor_comments
;
The following automatic conversions were performed:

'_diffrn_radiation_probe' value 'X-ray' changed to 'x-ray' according
to
/home/data/users/saulius/crontab/automatic-downloads/rss-feeds/RSC/lib/dictionaries/cif_core.dic
dictionary named 'cif_core.dic' version 2.4.2 from 2011-04-26.

Automatic conversion script
Id: cif_fix_values 4973 2017-02-22 13:04:09Z antanas 
;
_cod_original_sg_symbol_Hall 'P 2xab;2ybc;2zac'
_cod_original_formula_sum 'C16 H17 F3 N3 O2 P1'
_cod_database_code 7232517

loop_
_symmetry_equiv_pos_site_id
_symmetry_equiv_pos_as_xyz
1 x,y,z
2 -x+1/2,-y,z+1/2
3 -x,y+1/2,-z+1/2
4 x+1/2,-y+1/2,-z

loop_
_atom_site_label
_atom_site_type_symbol
_atom_site_fract_x
_atom_site_fract_y
_atom_site_fract_z
_atom_site_adp_type
_atom_site_U_iso_or_equiv
_atom_site_symmetry_multiplicity
_atom_site_occupancy
_atom_site_calc_flag
P1 P 0.63478(12) 0.77664(6) 0.875442(15) Uani 0.01980(14) 4 1 d
O1 O 0.9107(3) 0.76008(16) 0.86067(4) Uani 0.0235(4) 4 1 d
O2 O 0.2418(3) 0.8631(2) 0.93766(5) Uani 0.0326(5) 4 1 d
N1 N 0.6830(4) 0.83997(19) 0.92179(5) Uani 0.0217(5) 4 1 d
N2 N 0.4419(4) 0.8792(2) 0.85148(5) Uani 0.0236(6) 4 1 d
N3 N 0.4571(4) 0.63921(19) 0.87937(6) Uani 0.0235(5) 4 1 d
C1 C 0.4786(5) 0.8740(2) 0.94526(6) Uani 0.0232(7) 4 1 d
C2 C 0.0694(5) 0.9372(2) 0.74165(7) Uani 0.0288(7) 4 1 d
C3 C 0.2595(5) 0.3659(3) 0.86153(7) Uani 0.0320(7) 4 1 d
C4 C 0.0783(6) 0.2578(2) 0.85821(8) Uani 0.0392(8) 4 1 d
C5 C 0.1942(5) 0.9176(2) 0.77724(6) Uani 0.0242(7) 4 1 d
C6 C 0.3928(5) 1.0076(2) 0.78976(6) Uani 0.0207(6) 4 1 d
C7 C 0.1410(5) 1.0453(2) 0.71791(7) Uani 0.0310(7) 4 1 d
C8 C 0.4616(5) 1.1165(3) 0.76592(7) Uani 0.0284(7) 4 1 d
C9 C 0.5361(5) 0.9939(2) 0.82818(6) Uani 0.0247(7) 4 1 d
C11 C 0.3605(5) 0.4029(2) 0.89750(6) Uani 0.0263(7) 4 1 d
C12 C 0.3401(6) 1.1346(2) 0.73025(7) Uani 0.0328(7) 4 1 d
C13 C 0.0025(6) 0.1864(3) 0.89063(8) Uani 0.0395(9) 4 1 d
C14 C 0.5484(6) 0.5226(2) 0.90238(7) Uani 0.0336(8) 4 1 d
C15 C 0.1020(6) 0.2206(3) 0.92649(7) Uani 0.0431(8) 4 1 d
C16 C 0.2799(6) 0.3295(3) 0.92991(7) Uani 0.0342(8) 4 1 d
H1c2 H -0.068371 0.87496 0.733382 Uiso 0.0346 4 1 d
H1c3 H 0.31444 0.415054 0.838771 Uiso 0.0384 4 1 d
H1c4 H 0.006885 0.23333 0.833286 Uiso 0.047 4 1 d
H1c5 H 0.143474 0.841624 0.793266 Uiso 0.029 4 1 d
H1c7 H 0.054284 1.058302 0.693307 Uiso 0.0372 4 1 d
H1c8 H 0.595983 1.180299 0.77439 Uiso 0.0341 4 1 d
H1c9 H 0.726039 0.98501 0.823781 Uiso 0.0297 4 1 d
H2c9 H 0.516515 1.076972 0.842689 Uiso 0.0297 4 1 d
H1c12 H 0.393683 1.209317 0.71394 Uiso 0.0394 4 1 d
H1c13 H -0.121468 0.111721 0.888231 Uiso 0.0474 4 1 d
H1c14 H 0.556084 0.547985 0.929253 Uiso 0.0403 4 1 d
H2c14 H 0.726195 0.496839 0.894293 Uiso 0.0403 4 1 d
H1c15 H 0.049171 0.169678 0.949037 Uiso 0.0517 4 1 d
H1c16 H 0.347837 0.354214 0.955017 Uiso 0.041 4 1 d
H1n1 H 0.8489(16) 0.850(3) 0.9293(7) Uiso 0.026 4 1 d
H1n2 H 0.2689(10) 0.871(3) 0.8546(8) Uiso 0.0283 4 1 d
H1n3 H 0.2827(7) 0.645(3) 0.8777(8) Uiso 0.0282 4 1 d
F1a F 0.7597(4) 0.8785(3) 0.99904(5) Uani 0.0622(9) 4 0.2278 d
F2a F 0.6280(7) 1.0682(2) 0.97746(6) Uani 0.0806(12) 4 0.2278 d
F3a F 0.3577(4) 0.9407(3) 1.00749(5) Uani 0.0547(9) 4 0.2278 d
C10a C 0.5539(5) 0.9408(3) 0.98264(7) Uani 0.0274(7) 4 0.2278 d
F1b F 0.8125(5) 0.9218(3) 0.99442(5) Uani 0.0622(9) 4 0.7722 d
F2b F 0.5059(7) 1.0665(3) 0.98510(6) Uani 0.0806(12) 4 0.7722 d
F3b F 0.4165(4) 0.8807(3) 1.01303(5) Uani 0.0547(9) 4 0.7722 d
C10b C 0.5564(5) 0.9349(3) 0.98520(7) Uani 0.0274(8) 4 0.7722 d

loop_
_atom_site_aniso_label
_atom_site_aniso_type_symbol
_atom_site_aniso_U_11
_atom_site_aniso_U_22
_atom_site_aniso_U_33
_atom_site_aniso_U_12
_atom_site_aniso_U_13
_atom_site_aniso_U_23
P1 P 0.0151(3) 0.0247(2) 0.0196(2) 0.0012(2) -0.0014(2) -0.0003(2)
O1 O 0.0144(8) 0.0329(8) 0.0233(6) 0.0016(7) -0.0004(6) -0.0009(6)
O2 O 0.0172(9) 0.0499(10) 0.0309(9) -0.0013(8) 0.0010(7) -0.0063(8)
N1 N 0.0119(10) 0.0297(9) 0.0234(9) -0.0023(8) -0.0010(7) 0.0003(7)
N2 N 0.0150(10) 0.0307(10) 0.0251(9) 0.0014(8) -0.0006(7) 0.0055(7)
N3 N 0.0154(9) 0.0252(9) 0.0298(9) 0.0008(8) -0.0024(8) -0.0001(8)
C1 C 0.0189(13) 0.0282(11) 0.0225(10) -0.0014(10) -0.0010(9) -0.0017(8)
C2 C 0.0269(14) 0.0333(12) 0.0263(10) -0.0024(11) -0.0058(9) -0.0021(9)
C3 C 0.0342(14) 0.0306(12) 0.0313(12) 0.0001(11) -0.0036(10) 0.0029(10)
C4 C 0.0495(18) 0.0298(13) 0.0382(12) -0.0070(12) -0.0146(13) -0.0032(10)
C5 C 0.0218(13) 0.0261(11) 0.0245(10) -0.0015(9) 0.0002(9) 0.0032(9)
C6 C 0.0163(12) 0.0233(10) 0.0224(10) 0.0045(9) 0.0014(9) 0.0000(8)
C7 C 0.0299(14) 0.0355(12) 0.0277(11) 0.0005(12) -0.0067(11) 0.0044(9)
C8 C 0.0240(13) 0.0274(11) 0.0339(12) -0.0043(10) -0.0041(9) 0.0030(9)
C9 C 0.0216(13) 0.0241(10) 0.0285(11) -0.0023(9) -0.0042(9) 0.0023(9)
C11 C 0.0210(12) 0.0241(11) 0.0337(11) 0.0010(10) -0.0013(10) 0.0017(9)
C12 C 0.0366(15) 0.0295(12) 0.0323(12) -0.0014(12) 0.0023(11) 0.0087(9)
C13 C 0.0433(17) 0.0270(12) 0.0483(14) -0.0106(12) -0.0096(13) 0.0033(11)
C14 C 0.0323(15) 0.0300(12) 0.0385(13) -0.0027(11) -0.0102(11) 0.0051(10)
C15 C 0.0508(18) 0.0392(13) 0.0392(13) -0.0142(14) -0.0002(13) 0.0074(12)
C16 C 0.0391(16) 0.0328(12) 0.0306(13) -0.0059(11) -0.0046(11) 0.0001(10)
F1a F 0.0472(15) 0.0966(19) 0.0428(10) 0.0423(14) -0.0277(10) -0.0336(12)
F2a F 0.154(3) 0.0441(12) 0.0438(11) -0.0416(17) -0.0334(15) 0.0040(9)
F3a F 0.0340(11) 0.102(2) 0.0280(9) 0.0033(12) 0.0057(8) -0.0166(11)
C10a C 0.0223(13) 0.0332(13) 0.0268(11) 0.0045(11) -0.0011(10) -0.0051(10)
F1b F 0.0203(16) 0.1283(19) 0.0380(11) -0.0014(12) -0.0058(10) -0.0345(11)
F2b F 0.149(3) 0.0357(18) 0.0569(11) 0.0208(17) -0.0503(14) -0.0169(11)
F3b F 0.0487(13) 0.092(2) 0.0231(10) -0.0276(12) 0.0057(9) -0.0005(11)
C10b C 0.0216(14) 0.0355(14) 0.0252(12) -0.0027(10) 0.0020(10) -0.0037(10)

loop_
_atom_type_symbol
_atom_type_scat_dispersion_real
_atom_type_scat_dispersion_imag
_atom_type_scat_source
C 0.0181 0.0091 'International Tables Vol C tables 4.2.6.8 and 6.1.1.1'
H 0.0000 0.0000 'International Tables Vol C tables 4.2.6.8 and 6.1.1.1'
F 0.0727 0.0534 'International Tables Vol C tables 4.2.6.8 and 6.1.1.1'
N 0.0311 0.0180 'International Tables Vol C tables 4.2.6.8 and 6.1.1.1'
O 0.0492 0.0322 'International Tables Vol C tables 4.2.6.8 and 6.1.1.1'
P 0.2955 0.4335 'International Tables Vol C tables 4.2.6.8 and 6.1.1.1'

loop_
_geom_angle_atom_site_label_1
_geom_angle_atom_site_label_2
_geom_angle_atom_site_label_3
_geom_angle
O1 P1 N1 103.29(9)
O1 P1 N2 116.39(9)
O1 P1 N3 116.53(10)
N1 P1 N2 109.35(10)
N1 P1 N3 107.28(10)
N2 P1 N3 103.66(10)
P1 N1 C1 122.77(16)
P1 N1 H1n1 116.6(15)
P1 N1 F1a 166.97(12)
C1 N1 H1n1 120.6(15)
C1 N1 F1a 58.68(12)
H1n1 N1 F1a 63.9(14)
P1 N2 C9 124.74(16)
P1 N2 H1n2 117.9(18)
C9 N2 H1n2 117.0(18)
P1 N3 C14 121.74(16)
P1 N3 H1n3 119.1(18)
C14 N3 H1n3 113.2(18)
O2 C1 N1 125.7(2)
O2 C1 C10a 118.0(2)
N1 C1 C10a 116.1(2)
C5 C2 C7 120.9(2)
C5 C2 H1c2 119.56
C7 C2 H1c2 119.56
C4 C3 C11 120.4(2)
C4 C3 H1c3 119.82
C11 C3 H1c3 119.82
C3 C4 C13 119.8(2)
C3 C4 H1c4 120.08
C13 C4 H1c4 120.08
C2 C5 C6 120.2(2)
C2 C5 H1c5 119.9
C6 C5 H1c5 119.9
C5 C6 C8 118.5(2)
C5 C6 C9 123.35(19)
C8 C6 C9 118.1(2)
C2 C7 C12 119.0(2)
C2 C7 H1c7 120.52
C12 C7 H1c7 120.52
C6 C8 C12 121.2(2)
C6 C8 H1c8 119.4
C12 C8 H1c8 119.4
N2 C9 C6 113.60(18)
N2 C9 H1c9 109.47
N2 C9 H2c9 109.47
C6 C9 H1c9 109.47
C6 C9 H2c9 109.47
H1c9 C9 H2c9 104.99
C3 C11 C14 121.8(2)
C3 C11 C16 118.7(2)
C14 C11 C16 119.5(2)
C7 C12 C8 120.2(2)
C7 C12 H1c12 119.89
C8 C12 H1c12 119.89
C4 C13 C15 120.7(3)
C4 C13 H1c13 119.64
C15 C13 H1c13 119.64
N3 C14 C11 110.7(2)
N3 C14 H1c14 109.47
N3 C14 H2c14 109.47
C11 C14 H1c14 109.47
C11 C14 H2c14 109.47
H1c14 C14 H2c14 108.17
C13 C15 C16 119.5(2)
C13 C15 H1c15 120.25
C16 C15 H1c15 120.25
C11 C16 C15 120.8(2)
C11 C16 H1c16 119.58
C15 C16 H1c16 119.58
N1 F1a C10a 62.29(13)
C1 C10a F1a 111.2(2)
C1 C10a F2a 111.7(2)
C1 C10a F3a 112.4(2)
F1a C10a F2a 106.3(3)
F1a C10a F3a 107.4(2)
F2a C10a F3a 107.5(3)

loop_
_geom_bond_atom_site_label_1
_geom_bond_atom_site_label_2
_geom_bond_distance
P1 O1 1.4718(16)
P1 N1 1.7306(19)
P1 N2 1.616(2)
P1 N3 1.615(2)
O2 C1 1.211(3)
N1 C1 1.341(3)
N1 H1n1 0.870(11)
N1 F1a 2.716(3)
N2 C9 1.458(3)
N2 H1n2 0.870(7)
N3 C14 1.463(3)
N3 H1n3 0.870(4)
C1 C10a 1.492(3)
C2 C5 1.388(3)
C2 C7 1.385(3)
C2 H1c2 0.96
C3 C4 1.395(4)
C3 C11 1.386(3)
C3 H1c3 0.96
C4 C13 1.371(4)
C4 H1c4 0.96
C5 C6 1.392(3)
C5 H1c5 0.96
C6 C8 1.389(3)
C6 C9 1.510(3)
C7 C12 1.387(4)
C7 H1c7 0.96
C8 C12 1.381(3)
C8 H1c8 0.96
C9 H1c9 0.96
C9 H2c9 0.96
C11 C14 1.508(3)
C11 C16 1.387(3)
C12 H1c12 0.96
C13 C15 1.373(4)
C13 H1c13 0.96
C14 H1c14 0.96
C14 H2c14 0.96
C15 C16 1.390(4)
C15 H1c15 0.96
C16 H1c16 0.96
F1a C10a 1.318(3)
F2a C10a 1.313(3)
F3a C10a 1.298(3)

loop_
_geom_hbond_atom_site_label_D
_geom_hbond_atom_site_label_H
_geom_hbond_atom_site_label_A
_geom_hbond_site_symmetry_A
_geom_hbond_distance_DH
_geom_hbond_distance_HA
_geom_hbond_distance_DA
_geom_hbond_angle_DHA
N1 H1n1 O2 1_655 0.870(11) 1.978(9) 2.839(3) 170(2)
N1 H1n1 F1a . 0.870(11) 2.46(2) 2.716(3) 97.6(14)
N2 H1n2 O1 1_455 0.870(7) 2.097(15) 2.903(2) 154(2)
N3 H1n3 O1 1_455 0.870(4) 2.244(16) 3.031(2) 150(2)

loop_
_jana_cell_twin_matrix_id
_jana_cell_twin_volume_fraction
_jana_cell_twin_matrix_1_1
_jana_cell_twin_matrix_1_2
_jana_cell_twin_matrix_1_3
_jana_cell_twin_matrix_2_1
_jana_cell_twin_matrix_2_2
_jana_cell_twin_matrix_2_3
_jana_cell_twin_matrix_3_1
_jana_cell_twin_matrix_3_2
_jana_cell_twin_matrix_3_3
1 0.99(2) 1 0 0 0 1 0 0 0 1
2 0.01(2) -1 0 0 0 -1 0 0 0 -1
